data_7058892
loop_
_publ_author_name
'Salifoglou, Thanos'
'Tsave, Olga'
'Halevas, Eleftherios'
'Yavropoulou, Maria G.'
'Yovos, John G.'
'Hatzidimitriou, Antonios'
'Psycharis, Vassilis'
'Ypsilantis, Konstantinos'
'Stathi, Panagiota'

_publ_section_title
;
 V(V)-Schiff base species induce adipogenesis through structure-specific
 influence of genetic targets.
;
_journal_name_full 'New Journal of Chemistry'
_journal_paper_doi 10.1039/C9NJ02520K
_journal_year 2019
_chemical_formula_moiety 'C20 H18 N2 O5 V1'
_chemical_formula_sum 'C20 H18 N2 O5 V'
_chemical_formula_weight 417.31
_space_group_IT_number 2
_space_group_name_Hall '-P 1'
_space_group_name_H-M_alt 'P -1'
_symmetry_cell_setting triclinic
_symmetry_space_group_name_Hall '-P 1'
_symmetry_space_group_name_H-M 'P -1'
_atom_sites_solution_hydrogens difmap
_atom_sites_solution_primary other
_audit_update_record
;
2019-02-22 deposited with the CCDC.    2019-10-15 downloaded from the CCDC.
;
_cell_angle_alpha 98.204(3)
_cell_angle_beta 99.184(3)
_cell_angle_gamma 90.805(4)
_cell_formula_units_Z 2
_cell_length_a 7.9698(8)
_cell_length_b 10.5539(11)
_cell_length_c 11.3860(12)
_cell_measurement_reflns_used 296
_cell_measurement_temperature 295
_cell_measurement_theta_max 20
_cell_measurement_theta_min 10
_cell_volume 935.09(17)
_computing_cell_refinement 'Apex2 (Bruker AXS, 2006)'
_computing_data_collection 'Apex2 (Bruker AXS, 2006)'
_computing_data_reduction 'Apex2 (Bruker AXS, 2006)'
_computing_molecular_graphics 'CAMERON (Watkin et al., 1996)'
_computing_publication_material 'CRYSTALS (Betteridge et al., 2003)'
_computing_structure_refinement 'CRYSTALS (Betteridge et al., 2003)'
_computing_structure_solution 'Superflip (Palatinus & Chapuis, 2007)'
_diffrn_ambient_temperature 295
_diffrn_measured_fraction_theta_full 0.990
_diffrn_measured_fraction_theta_max 0.979
_diffrn_measurement_device Area
_diffrn_measurement_device_type 'Bruker Kappa Apex2'
_diffrn_measurement_method '\f & \w scans'
_diffrn_radiation_monochromator graphite
_diffrn_radiation_type 'Mo K\a'
_diffrn_radiation_wavelength 0.71073
_diffrn_reflns_av_R_equivalents 0.025
_diffrn_reflns_limit_h_max 12
_diffrn_reflns_limit_h_min -11
_diffrn_reflns_limit_k_max 16
_diffrn_reflns_limit_k_min -16
_diffrn_reflns_limit_l_max 17
_diffrn_reflns_limit_l_min -17
_diffrn_reflns_number 11781
_diffrn_reflns_theta_full 25.215
_diffrn_reflns_theta_max 33.178
_diffrn_reflns_theta_min 1.951
_diffrn_standards_number 0
_exptl_absorpt_coefficient_mu 0.565
_exptl_absorpt_correction_T_max 0.92
_exptl_absorpt_correction_T_min 0.91
_exptl_absorpt_correction_type numerical
_exptl_absorpt_process_details
; 
 Analytical Absorption (De Meulenaer & Tompa, 1965) 
;
_exptl_crystal_colour brown
_exptl_crystal_density_diffrn 1.482
_exptl_crystal_density_method 'not measured'
_exptl_crystal_description bar
_exptl_crystal_F_000 430
_exptl_crystal_size_max 0.390
_exptl_crystal_size_mid 0.160
_exptl_crystal_size_min 0.140
_refine_diff_density_max 0.60
_refine_diff_density_min -0.38
_refine_ls_extinction_method None
_refine_ls_goodness_of_fit_ref 0.9995
_refine_ls_hydrogen_treatment constr
_refine_ls_matrix_type full
_refine_ls_number_parameters 253
_refine_ls_number_reflns 3498
_refine_ls_number_restraints 0
_refine_ls_R_factor_all 0.0549
_refine_ls_R_factor_gt 0.0443
_refine_ls_shift/su_max 0.0008163
_refine_ls_shift/su_mean 0.0000417
_refine_ls_structure_factor_coef Fsqd
_refine_ls_weighting_details
;
 Method, part 1, Chebychev polynomial, (Watkin, 1994, Prince, 1982) 
 [weight] = 1.0/[A~0~*T~0~(x)+A~1~*T~1~(x) ... +A~n-1~]*T~n-1~(x)] 
 where A~i~ are the Chebychev coefficients listed below and x= Fcalc/Fmax 
 Method = Robust Weighting (Prince, 1982) 
 W = [weight] * [1-(deltaF/6*sigmaF)^2^]^2^ 
 A~i~ are: 
 8.73 14.4 8.77 3.82 0.921 
;
_refine_ls_weighting_scheme calc
_refine_ls_wR_factor_all 0.1113
_refine_ls_wR_factor_gt 0.1056
_refine_ls_wR_factor_ref 0.1056
_reflns_limit_h_max 12
_reflns_limit_h_min -12
_reflns_limit_k_max 16
_reflns_limit_k_min -16
_reflns_limit_l_max 17
_reflns_limit_l_min 0
_reflns_number_gt 3498
_reflns_number_total 7021
_reflns_threshold_expression I>2.0\s(I)
_oxford_diffrn_Wilson_B_factor 1.82
_oxford_diffrn_Wilson_scale 30.73
_oxford_refine_ls_r_factor_ref 0.0443
_oxford_refine_ls_scale 0.20470(17)
_oxford_reflns_number_all 4208
_oxford_reflns_threshold_expression_ref I>2.0\s(I)
_cod_data_source_file c9nj02520k2.cif
_cod_data_source_block 1
_cod_depositor_comments
;
The following automatic conversions were performed:

'_atom_sites_solution_primary' value 'Other' changed to 'other'
according to
/home/data/users/saulius/crontab/automatic-downloads/rss-feeds/RSC/lib/dictionaries/cif_core.dic
dictionary named 'cif_core.dic' version 2.4.2 from 2011-04-26.

Automatic conversion script
Id: cif_fix_values 4973 2017-02-22 13:04:09Z antanas 
;
_cod_original_cell_volume 935.09(10)
_cod_original_sg_symbol_H-M 'P -1 '
_cod_original_formula_sum 'C20 H18 N2 O5 V1'
_cod_database_code 7058892

loop_
_symmetry_equiv_pos_as_xyz
x,y,z
-x,-y,-z

loop_
_atom_site_label
_atom_site_type_symbol
_atom_site_fract_x
_atom_site_fract_y
_atom_site_fract_z
_atom_site_U_iso_or_equiv
_atom_site_occupancy
_atom_site_adp_type
_atom_site_refinement_flags_posn
V1 V 0.53118(4) 0.70181(3) 0.83406(3) 0.0271 1.0000 Uani .
O1 O 0.3915(2) 0.73657(17) 0.69087(15) 0.0363 1.0000 Uani .
O2 O 0.7403(2) 0.71416(15) 0.93519(14) 0.0329 1.0000 Uani .
O3 O 0.4078(2) 0.72982(16) 0.93165(16) 0.0382 1.0000 Uani .
O4 O 0.9808(3) 0.64385(19) 1.0929(2) 0.0547 1.0000 Uani .
O5 O 0.4979(2) 0.53336(15) 0.79436(16) 0.0376 1.0000 Uani .
N1 N 0.5799(2) 0.90430(18) 0.83756(16) 0.0286 1.0000 Uani .
N2 N 0.7332(2) 0.6613(2) 0.68979(18) 0.0365 1.0000 Uani .
C1 C 0.3799(3) 0.8548(2) 0.6637(2) 0.0358 1.0000 Uani .
C2 C 0.2711(4) 0.8843(3) 0.5630(2) 0.0535 1.0000 Uani .
C3 C 0.2658(5) 1.0096(4) 0.5417(3) 0.0699 1.0000 Uani .
C4 C 0.3661(5) 1.1052(4) 0.6170(3) 0.0699 1.0000 Uani .
C5 C 0.4743(4) 1.0773(3) 0.7173(3) 0.0514 1.0000 Uani .
C6 C 0.4810(3) 0.9522(2) 0.7399(2) 0.0346 1.0000 Uani .
C7 C 0.6655(3) 0.9785(2) 0.9269(2) 0.0296 1.0000 Uani .
C8 C 0.7760(3) 0.9345(2) 1.02415(19) 0.0288 1.0000 Uani .
C9 C 0.8609(3) 1.0259(2) 1.1176(2) 0.0372 1.0000 Uani .
C10 C 0.9808(4) 0.9890(3) 1.2043(2) 0.0467 1.0000 Uani .
C11 C 1.0241(4) 0.8613(3) 1.1997(2) 0.0461 1.0000 Uani .
C12 C 0.9441(3) 0.7696(2) 1.1083(2) 0.0358 1.0000 Uani .
C13 C 0.8143(3) 0.8051(2) 1.02149(19) 0.0285 1.0000 Uani .
C14 C 1.1422(4) 0.6081(4) 1.1445(4) 0.0739 1.0000 Uani .
C15 C 0.8989(3) 0.6642(3) 0.7205(3) 0.0482 1.0000 Uani .
C16 C 1.0079(3) 0.6052(3) 0.6488(3) 0.0534 1.0000 Uani .
C17 C 0.9441(3) 0.5359(2) 0.5389(2) 0.0351 1.0000 Uani .
C18 C 0.7709(4) 0.5376(4) 0.5030(3) 0.0576 1.0000 Uani .
C19 C 0.6723(4) 0.6027(4) 0.5792(3) 0.0576 1.0000 Uani .
C20 C 0.3904(4) 0.4499(3) 0.8377(3) 0.0575 1.0000 Uani .
H71 H 0.6562 1.0659 0.9309 0.0358 1.0000 Uiso R
H91 H 0.8350 1.1108 1.1182 0.0446 1.0000 Uiso R
H101 H 1.0342 1.0495 1.2675 0.0565 1.0000 Uiso R
H111 H 1.1075 0.8387 1.2580 0.0544 1.0000 Uiso R
H143 H 1.2306 0.6656 1.1282 0.1111 1.0000 Uiso R
H142 H 1.1543 0.5170 1.1124 0.1104 1.0000 Uiso R
H141 H 1.1415 0.6184 1.2309 0.1112 1.0000 Uiso R
H51 H 0.5426 1.1425 0.7690 0.0616 1.0000 Uiso R
H41 H 0.3626 1.1881 0.6009 0.0837 1.0000 Uiso R
H31 H 0.1935 1.0294 0.4743 0.0839 1.0000 Uiso R
H21 H 0.2030 0.8177 0.5106 0.0630 1.0000 Uiso R
H201 H 0.3235 0.4966 0.8916 0.0867 1.0000 Uiso R
H202 H 0.4572 0.3903 0.8783 0.0861 1.0000 Uiso R
H203 H 0.3168 0.4025 0.7710 0.0862 1.0000 Uiso R
H191 H 0.5571 0.6064 0.5525 0.0693 1.0000 Uiso R
H181 H 0.7198 0.4961 0.4291 0.0687 1.0000 Uiso R
H161 H 1.1238 0.6150 0.6757 0.0641 1.0000 Uiso R
H151 H 0.9441 0.7083 0.7947 0.0586 1.0000 Uiso R

loop_
_atom_site_aniso_label
_atom_site_aniso_U_11
_atom_site_aniso_U_22
_atom_site_aniso_U_33
_atom_site_aniso_U_23
_atom_site_aniso_U_13
_atom_site_aniso_U_12
V1 0.02406(19) 0.02451(19) 0.0310(2) -0.00149(13) 0.00391(13) 0.00307(13)
O1 0.0302(8) 0.0402(9) 0.0343(8) -0.0013(7) -0.0010(6) 0.0035(7)
O2 0.0298(8) 0.0309(8) 0.0339(8) -0.0023(6) -0.0016(6) 0.0080(6)
O3 0.0374(9) 0.0357(9) 0.0441(9) 0.0043(7) 0.0157(7) 0.0081(7)
O4 0.0409(10) 0.0390(10) 0.0780(14) 0.0103(10) -0.0119(10) 0.0099(8)
O5 0.0393(9) 0.0239(7) 0.0464(10) -0.0026(7) 0.0044(7) -0.0010(7)
N1 0.0269(8) 0.0305(9) 0.0280(9) 0.0025(7) 0.0047(7) 0.0058(7)
N2 0.0297(9) 0.0420(11) 0.0347(10) -0.0090(8) 0.0089(8) 0.0035(8)
C1 0.0317(11) 0.0473(14) 0.0289(11) 0.0039(10) 0.0067(9) 0.0097(10)
C2 0.0533(16) 0.0687(19) 0.0334(13) 0.0041(13) -0.0065(12) 0.0150(14)
C3 0.083(2) 0.085(3) 0.0384(15) 0.0211(16) -0.0119(16) 0.027(2)
C4 0.087(3) 0.061(2) 0.063(2) 0.0303(17) -0.0033(19) 0.0182(18)
C5 0.0611(18) 0.0449(15) 0.0473(15) 0.0151(12) -0.0015(13) 0.0071(13)
C6 0.0321(11) 0.0428(13) 0.0297(11) 0.0074(9) 0.0054(9) 0.0096(10)
C7 0.0311(10) 0.0242(10) 0.0337(11) 0.0016(8) 0.0078(9) 0.0053(8)
C8 0.0253(10) 0.0337(11) 0.0262(10) -0.0005(8) 0.0050(8) 0.0045(8)
C9 0.0383(12) 0.0337(12) 0.0357(12) -0.0043(9) 0.0023(10) 0.0058(9)
C10 0.0477(14) 0.0488(15) 0.0348(13) -0.0091(11) -0.0057(11) -0.0001(12)
C11 0.0412(14) 0.0554(16) 0.0375(13) 0.0074(12) -0.0071(11) 0.0053(12)
C12 0.0305(11) 0.0388(12) 0.0368(12) 0.0064(10) 0.0000(9) 0.0064(9)
C13 0.0233(9) 0.0358(11) 0.0255(10) 0.0000(8) 0.0054(8) 0.0032(8)
C14 0.0510(18) 0.0572(19) 0.105(3) 0.0140(19) -0.0145(19) 0.0184(15)
C15 0.0329(12) 0.0598(17) 0.0431(14) -0.0273(12) 0.0114(11) -0.0115(11)
C16 0.0249(11) 0.075(2) 0.0500(16) -0.0285(14) 0.0105(11) -0.0102(12)
C17 0.0287(11) 0.0391(12) 0.0361(12) -0.0075(9) 0.0127(9) -0.0019(9)
C18 0.0351(13) 0.091(2) 0.0362(14) -0.0227(14) 0.0030(11) 0.0084(14)
C19 0.0312(12) 0.091(2) 0.0407(14) -0.0203(15) 0.0027(11) 0.0172(14)
C20 0.0652(19) 0.0430(15) 0.0612(19) 0.0073(13) 0.0026(15) -0.0132(14)

loop_
_atom_type_symbol
_atom_type_scat_dispersion_real
_atom_type_scat_dispersion_imag
_atom_type_scat_Cromer_Mann_a1
_atom_type_scat_Cromer_Mann_b1
_atom_type_scat_Cromer_Mann_a2
_atom_type_scat_Cromer_Mann_b2
_atom_type_scat_Cromer_Mann_a3
_atom_type_scat_Cromer_Mann_b3
_atom_type_scat_Cromer_Mann_a4
_atom_type_scat_Cromer_Mann_b4
_atom_type_scat_Cromer_Mann_c
_atom_type_scat_source
C 0.0033 0.0016 2.3100 20.8439 1.0200 10.2075 1.5886 0.5687 0.8650 51.6512 0.2156 'International Tables Vol C 4.2.6.8 and 6.1.1.4'
H 0.0000 0.0000 0.4930 10.5109 0.3229 26.1257 0.1402 3.1424 0.0408 57.7998 0.0030 'International Tables Vol C 4.2.6.8 and 6.1.1.4'
N 0.0061 0.0033 12.2126 0.0057 3.1322 9.8933 2.0125 28.9975 1.1663 0.5826 -11.5290 'International Tables Vol C 4.2.6.8 and 6.1.1.4'
O 0.0106 0.0060 3.0485 13.2771 2.2868 5.7011 1.5463 0.3239 0.8670 32.9089 0.2508 'International Tables Vol C 4.2.6.8 and 6.1.1.4'
V 0.3005 0.5294 10.2971 6.8657 7.3511 0.4385 2.0703 26.8938 2.0571 102.4780 1.2199 'International Tables Vol C 4.2.6.8 and 6.1.1.4'

loop_
_geom_angle_atom_site_label_1
_geom_angle_site_symmetry_1
_geom_angle_atom_site_label_2
_geom_angle_atom_site_label_3
_geom_angle
_geom_angle_publ_flag
O1 . V1 O2 150.40(8) yes
O1 . V1 O3 102.26(8) yes
O2 . V1 O3 99.89(8) yes
O1 . V1 O5 93.14(8) yes
O2 . V1 O5 101.92(8) yes
O3 . V1 O5 100.43(9) yes
O1 . V1 N1 77.08(7) yes
O2 . V1 N1 83.03(7) yes
O3 . V1 N1 91.35(8) yes
O5 . V1 N1 166.13(8) yes
O1 . V1 N2 79.91(7) yes
O2 . V1 N2 77.65(7) yes
O3 . V1 N2 177.49(8) yes
O5 . V1 N2 80.62(8) yes
N1 . V1 N2 87.91(7) yes
V1 . O1 C1 121.20(15) yes
V1 . O2 C13 132.50(14) yes
C12 . O4 C14 118.5(2) yes
V1 . O5 C20 128.88(19) yes
V1 . N1 C6 112.29(15) yes
V1 . N1 C7 124.52(15) yes
C6 . N1 C7 122.2(2) yes
V1 . N2 C15 124.36(17) yes
V1 . N2 C19 117.75(17) yes
C15 . N2 C19 115.8(2) yes
O1 . C1 C2 122.5(2) yes
O1 . C1 C6 117.9(2) yes
C2 . C1 C6 119.6(3) yes
C1 . C2 C3 118.8(3) yes
C1 . C2 H21 119.6 no
C3 . C2 H21 121.6 no
C2 . C3 C4 121.3(3) yes
C2 . C3 H31 118.9 no
C4 . C3 H31 119.7 no
C3 . C4 C5 120.5(3) yes
C3 . C4 H41 120.3 no
C5 . C4 H41 119.2 no
C4 . C5 C6 118.9(3) yes
C4 . C5 H51 120.6 no
C6 . C5 H51 120.4 no
N1 . C6 C1 111.4(2) yes
N1 . C6 C5 127.7(2) yes
C1 . C6 C5 120.9(2) yes
N1 . C7 C8 124.2(2) yes
N1 . C7 H71 119.2 no
C8 . C7 H71 116.5 no
C7 . C8 C9 118.6(2) yes
C7 . C8 C13 121.53(19) yes
C9 . C8 C13 119.5(2) yes
C8 . C9 C10 120.3(2) yes
C8 . C9 H91 118.7 no
C10 . C9 H91 121.0 no
C9 . C10 C11 120.5(2) yes
C9 . C10 H101 120.0 no
C11 . C10 H101 119.5 no
C10 . C11 C12 120.5(2) yes
C10 . C11 H111 119.1 no
C12 . C11 H111 120.4 no
C11 . C12 O4 125.3(2) yes
C11 . C12 C13 119.7(2) yes
O4 . C12 C13 115.1(2) yes
C12 . C13 C8 119.4(2) yes
C12 . C13 O2 117.8(2) yes
C8 . C13 O2 122.64(19) yes
O4 . C14 H143 110.0 no
O4 . C14 H142 107.4 no
H143 . C14 H142 113.5 no
O4 . C14 H141 105.7 no
H143 . C14 H141 109.2 no
H142 . C14 H141 110.6 no
N2 . C15 C16 124.0(2) yes
N2 . C15 H151 117.2 no
C16 . C15 H151 118.8 no
C15 . C16 C17 120.1(2) yes
C15 . C16 H161 118.6 no
C17 . C16 H161 121.2 no
C17 2_766 C17 C16 122.1(3) yes
C17 2_766 C17 C18 121.6(3) yes
C16 . C17 C18 116.3(2) yes
C17 . C18 C19 119.4(2) yes
C17 . C18 H181 121.1 no
C19 . C18 H181 119.4 no
C18 . C19 N2 124.0(2) yes
C18 . C19 H191 118.5 no
N2 . C19 H191 117.5 no
O5 . C20 H201 111.3 no
O5 . C20 H202 109.5 no
H201 . C20 H202 109.6 no
O5 . C20 H203 109.0 no
H201 . C20 H203 109.6 no
H202 . C20 H203 107.8 no

loop_
_geom_bond_atom_site_label_1
_geom_bond_atom_site_label_2
_geom_bond_site_symmetry_2
_geom_bond_distance
_geom_bond_publ_flag
V1 O1 . 1.9064(17) yes
V1 O2 . 1.8602(15) yes
V1 O3 . 1.5975(17) yes
V1 O5 . 1.7760(16) yes
V1 N1 . 2.1603(19) yes
V1 N2 . 2.4772(19) yes
O1 C1 . 1.328(3) yes
O2 C13 . 1.328(3) yes
O4 C12 . 1.356(3) yes
O4 C14 . 1.406(4) yes
O5 C20 . 1.411(4) yes
N1 C6 . 1.416(3) yes
N1 C7 . 1.284(3) yes
N2 C15 . 1.310(3) yes
N2 C19 . 1.334(3) yes
C1 C2 . 1.399(3) yes
C1 C6 . 1.399(4) yes
C2 C3 . 1.378(5) yes
C2 H21 . 0.955 no
C3 C4 . 1.381(5) yes
C3 H31 . 0.934 no
C4 C5 . 1.387(4) yes
C4 H41 . 0.918 no
C5 C6 . 1.382(4) yes
C5 H51 . 0.942 no
C7 C8 . 1.437(3) yes
C7 H71 . 0.922 no
C8 C9 . 1.407(3) yes
C8 C13 . 1.400(3) yes
C9 C10 . 1.363(4) yes
C9 H91 . 0.921 no
C10 C11 . 1.392(4) yes
C10 H101 . 0.932 no
C11 C12 . 1.382(4) yes
C11 H111 . 0.921 no
C12 C13 . 1.407(3) yes
C14 H143 . 0.981 no
C14 H142 . 0.991 no
C14 H141 . 0.974 no
C15 C16 . 1.380(3) yes
C15 H151 . 0.920 no
C16 C17 . 1.374(3) yes
C16 H161 . 0.926 no
C17 C17 2_766 1.494(4) yes
C17 C18 . 1.376(4) yes
C18 C19 . 1.380(4) yes
C18 H181 . 0.920 no
C19 H191 . 0.923 no
C20 H201 . 0.964 no
C20 H202 . 0.952 no
C20 H203 . 0.955 no

loop_
_geom_hbond_atom_site_label_D
_geom_hbond_atom_site_label_H
_geom_hbond_atom_site_label_A
_geom_hbond_site_symmetry_A
_geom_hbond_angle_DHA
_geom_hbond_distance_DH
_geom_hbond_distance_HA
_geom_hbond_distance_DA
_geom_hbond_publ_flag
C7 H71 O3 2_677 143.23(6) 0.922 2.585 3.369(4) yes
C16 H161 O1 1_655 149.56(10) 0.926 2.443 3.275(4) yes
